data_4020595
loop_
_publ_author_name
'Santosh K. Tripathi'
'Upali Patel'
'Dipankar Roy'
'Raghavan B. Sunoj'
'Harkesh B. Singh'
'Gotthelf Wolmersh\"auser'
'Ray J. Butcher'

_publ_section_title
;
 o-Hydroxylmethylphenylchalcogens: Synthesis,
 Intramolecular Nonbonded Chalcogen&#x00B7;&#x00B7;&#x00B7;OH Interactions,
 and Glutathione Peroxidase-like Activity
;
_journal_name_full 'Journal of Organic Chemistry'
_journal_page_first 9237
_journal_page_last 9247
_journal_paper_doi 10.1021/jo051309+
_journal_volume 70
_journal_year 2005
_chemical_formula_sum 'C14 H12 Cl2 Te2'
_chemical_formula_weight 506.34
_space_group_IT_number 15
_symmetry_cell_setting monoclinic
_symmetry_space_group_name_Hall '-C 2yc'
_symmetry_space_group_name_H-M 'C 1 2/c 1'
_cell_angle_alpha 90.00
_cell_angle_beta 97.670(2)
_cell_angle_gamma 90.00
_cell_formula_units_Z 4
_cell_length_a 24.144(2)
_cell_length_b 8.0642(7)
_cell_length_c 8.0329(7)
_cell_measurement_temperature 293(2)
_cell_volume 1550.0(2)
_diffrn_ambient_temperature 293(2)
_exptl_crystal_density_diffrn 2.170
_cod_depositor_comments
;
The following automatic conversions were performed:
'_symmetry_cell_setting' value 'Monoclinic' changed to 'monoclinic'
according to '/home/saulius/struct/CIF-dictionaries/cif_core.dic'
dictionary named 'cif_core.dic' version 2.4.1 from 2010-06-29.

Automatic conversion script
Id: cif_fix_enum 1527 2010-12-29 10:47:43Z saulius 
;
_cod_original_sg_symbol_H-M 'C 2/c'
_cod_database_code 4020595

loop_
_symmetry_equiv_pos_as_xyz
'x, y, z'
'-x, y, -z+1/2'
'x+1/2, y+1/2, z'
'-x+1/2, y+1/2, -z+1/2'
'-x, -y, -z'
'x, -y, z-1/2'
'-x+1/2, -y+1/2, -z'
'x+1/2, -y+1/2, z-1/2'

loop_
_atom_site_label
_atom_site_type_symbol
_atom_site_fract_x
_atom_site_fract_y
_atom_site_fract_z
_atom_site_U_iso_or_equiv
_atom_site_adp_type
_atom_site_occupancy
_atom_site_symmetry_multiplicity
_atom_site_calc_flag
_atom_site_refinement_flags
_atom_site_disorder_assembly
_atom_site_disorder_group
Te Te 0.539022(10) 0.32550(3) 0.64341(3) 0.05463(15) Uani 1 1 d . . .
Cl Cl 0.70236(5) 0.39481(15) 0.76510(14) 0.0731(3) Uani 1 1 d . . .
C1 C 0.58808(14) 0.1207(4) 0.7466(4) 0.0395(7) Uani 1 1 d . . .
C2 C 0.56842(17) -0.0373(4) 0.6991(4) 0.0511(9) Uani 1 1 d . . .
H2A H 0.5349 -0.0490 0.6284 0.061 Uiso 1 1 calc R . .
C3 C 0.5984(2) -0.1762(4) 0.7564(5) 0.0591(11) Uani 1 1 d . . .
H3A H 0.5849 -0.2815 0.7259 0.071 Uiso 1 1 calc R . .
C4 C 0.6486(2) -0.1577(4) 0.8596(5) 0.0587(10) Uani 1 1 d . . .
H4A H 0.6694 -0.2508 0.8971 0.070 Uiso 1 1 calc R . .
C5 C 0.66794(18) -0.0019(5) 0.9070(5) 0.0553(9) Uani 1 1 d . . .
H5A H 0.7017 0.0091 0.9771 0.066 Uiso 1 1 calc R . .
C6 C 0.63816(15) 0.1384(4) 0.8525(4) 0.0431(8) Uani 1 1 d . . .
C7 C 0.66114(18) 0.3044(5) 0.9111(5) 0.0560(10) Uani 1 1 d . . .
H7A H 0.6840 0.2919 1.0192 0.067 Uiso 1 1 calc R . .
H7B H 0.6304 0.3783 0.9257 0.067 Uiso 1 1 calc R . .

loop_
_atom_site_aniso_label
_atom_site_aniso_U_11
_atom_site_aniso_U_22
_atom_site_aniso_U_33
_atom_site_aniso_U_23
_atom_site_aniso_U_13
_atom_site_aniso_U_12
Te 0.04335(19) 0.05055(19) 0.0690(2) 0.01575(11) 0.00396(12) -0.00218(11)
Cl 0.0686(7) 0.0758(7) 0.0747(6) 0.0035(6) 0.0089(6) -0.0277(6)
C1 0.0359(17) 0.0423(17) 0.0413(16) -0.0013(13) 0.0085(14) -0.0027(15)
C2 0.053(2) 0.051(2) 0.0502(19) -0.0043(16) 0.0109(18) -0.0104(19)
C3 0.075(3) 0.040(2) 0.067(2) -0.0045(17) 0.027(2) -0.0038(19)
C4 0.066(3) 0.051(2) 0.062(2) 0.0098(17) 0.019(2) 0.015(2)
C5 0.047(2) 0.069(3) 0.0506(19) 0.0015(17) 0.0108(18) 0.010(2)
C6 0.0396(19) 0.0479(18) 0.0434(17) -0.0021(14) 0.0111(15) 0.0004(15)
C7 0.049(2) 0.064(2) 0.055(2) -0.0095(17) 0.0072(18) -0.0126(19)

loop_
_geom_bond_atom_site_label_1
_geom_bond_atom_site_label_2
_geom_bond_distance
_geom_bond_site_symmetry_2
_geom_bond_publ_flag
Te C1 2.134(3) . ?
Te Te 2.7100(5) 2_656 ?
Cl C7 1.791(4) . ?
C1 C6 1.390(5) . ?
C1 C2 1.395(5) . ?
C2 C3 1.379(5) . ?
C2 H2A 0.9300 . ?
C3 C4 1.383(6) . ?
C3 H3A 0.9300 . ?
C4 C5 1.376(5) . ?
C4 H4A 0.9300 . ?
C5 C6 1.380(5) . ?
C5 H5A 0.9300 . ?
C6 C7 1.501(5) . ?
C7 H7A 0.9700 . ?
C7 H7B 0.9700 . ?
